data_2228516
loop_
_publ_author_name
'Batrice, Rami J.'
'Nesterov, Vladimir N.'
'Smucker, Bradley W.'

_publ_section_title
;
 Chlorido(4,4',4''-tri-<i>tert</i>-butyl-2,2':6',2''-terpyridine)platinum(II)
 tetrafluoridoborate
;
_journal_coeditor_code PV2335
_journal_issue 12
_journal_name_full 'Acta Crystallographica Section E'
_journal_page_first m1702
_journal_page_last m1703
_journal_paper_doi 10.1107/S1600536810048762
_journal_volume 66
_journal_year 2010
_chemical_formula_iupac '[Pt Cl (C27 H35 N3)] B F4'
_chemical_formula_moiety 'C27 H35 Cl N3 Pt +, B F4 -'
_chemical_formula_sum 'C27 H35 B Cl F4 N3 Pt'
_chemical_formula_weight 718.93
_chemical_name_systematic
;
Chlorido(4,4',4''-tri-<i>tert</i>-butyl-2,2':6',2''-terpyridine)platinum(II)
tetrafluoridoborate
;
_space_group_IT_number 14
_symmetry_cell_setting monoclinic
_symmetry_space_group_name_Hall '-P 2yn'
_symmetry_space_group_name_H-M 'P 1 21/n 1'
_atom_sites_solution_hydrogens geom
_atom_sites_solution_primary direct
_atom_sites_solution_secondary difmap
_audit_creation_method SHELXL-97
_cell_angle_alpha 90.00
_cell_angle_beta 92.2390(10)
_cell_angle_gamma 90.00
_cell_formula_units_Z 4
_cell_length_a 12.5921(7)
_cell_length_b 16.4998(9)
_cell_length_c 13.3262(7)
_cell_measurement_reflns_used 9942
_cell_measurement_temperature 100(2)
_cell_measurement_theta_max 27.13
_cell_measurement_theta_min 2.18
_cell_volume 2766.6(3)
_computing_cell_refinement 'SAINT (Bruker, 2007)'
_computing_data_collection 'APEX2 (Bruker, 2007)'
_computing_data_reduction 'APEX2 (Bruker, 2007)'
_computing_molecular_graphics 'SHELXTL (Sheldrick, 2008)'
_computing_publication_material
;
SHELXTL (Sheldrick, 2008) and <i>Mercury</i>
(Macrae <i>et al.</i>, 2008)
;
_computing_structure_refinement 'SHELXL97 (Sheldrick, 2008)'
_computing_structure_solution 'SHELXS97 (Sheldrick, 2008)'
_diffrn_ambient_temperature 100(2)
_diffrn_measured_fraction_theta_full 0.995
_diffrn_measured_fraction_theta_max 0.995
_diffrn_measurement_device_type 'Bruker SMART APEXII CCD'
_diffrn_measurement_method \w
_diffrn_radiation_monochromator graphite
_diffrn_radiation_source 'fine-focus sealed tube'
_diffrn_radiation_type MoK\a
_diffrn_radiation_wavelength 0.71073
_diffrn_reflns_av_R_equivalents 0.0274
_diffrn_reflns_av_sigmaI/netI 0.0243
_diffrn_reflns_limit_h_max 16
_diffrn_reflns_limit_h_min -16
_diffrn_reflns_limit_k_max 21
_diffrn_reflns_limit_k_min -21
_diffrn_reflns_limit_l_max 17
_diffrn_reflns_limit_l_min -17
_diffrn_reflns_number 24815
_diffrn_reflns_theta_full 27.17
_diffrn_reflns_theta_max 27.17
_diffrn_reflns_theta_min 1.97
_exptl_absorpt_coefficient_mu 5.217
_exptl_absorpt_correction_T_max 0.6567
_exptl_absorpt_correction_T_min 0.2655
_exptl_absorpt_correction_type numerical
_exptl_absorpt_process_details '(SADABS; Bruker, 2008)'
_exptl_crystal_colour red
_exptl_crystal_density_diffrn 1.726
_exptl_crystal_density_method 'not measured'
_exptl_crystal_description plate
_exptl_crystal_F_000 1416
_exptl_crystal_size_max 0.35
_exptl_crystal_size_mid 0.12
_exptl_crystal_size_min 0.09
_refine_diff_density_max 1.930
_refine_diff_density_min -0.887
_refine_ls_extinction_method none
_refine_ls_goodness_of_fit_ref 1.002
_refine_ls_hydrogen_treatment constr
_refine_ls_matrix_type full
_refine_ls_number_parameters 343
_refine_ls_number_reflns 6116
_refine_ls_number_restraints 0
_refine_ls_restrained_S_all 1.002
_refine_ls_R_factor_all 0.0255
_refine_ls_R_factor_gt 0.0203
_refine_ls_shift/su_max 0.004
_refine_ls_shift/su_mean 0.000
_refine_ls_structure_factor_coef Fsqd
_refine_ls_weighting_details 'calc w=1/[\s^2^(Fo^2^)+(0.0400P)^2^] where P=(Fo^2^+2Fc^2^)/3'
_refine_ls_weighting_scheme calc
_refine_ls_wR_factor_gt 0.0551
_refine_ls_wR_factor_ref 0.0579
_reflns_number_gt 5415
_reflns_number_total 6116
_reflns_threshold_expression I>2\s(I)
_cod_data_source_file pv2335.cif
_cod_data_source_block I
_cod_original_sg_symbol_H-M 'P 21/n'
_cod_database_code 2228516
_cod_database_fobs_code 2228516

loop_
_symmetry_equiv_pos_as_xyz
'x, y, z'
'-x+1/2, y+1/2, -z+1/2'
'-x, -y, -z'
'x-1/2, -y-1/2, z-1/2'

loop_
_atom_site_type_symbol
_atom_site_label
_atom_site_fract_x
_atom_site_fract_y
_atom_site_fract_z
_atom_site_U_iso_or_equiv
_atom_site_adp_type
_atom_site_calc_flag
_atom_site_refinement_flags
_atom_site_occupancy
_atom_site_disorder_assembly
_atom_site_disorder_group
Pt Pt1 0.387307(7) 0.441874(6) 0.526749(7) 0.01521(5) Uani d . 1 . .
Cl Cl1 0.31903(6) 0.53400(4) 0.63655(5) 0.02397(15) Uani d . 1 . .
N N1 0.35302(17) 0.49919(13) 0.39565(16) 0.0171(5) Uani d . 1 . .
N N2 0.44357(17) 0.36376(13) 0.43485(16) 0.0152(4) Uani d . 1 . .
N N3 0.43642(17) 0.35687(13) 0.62754(16) 0.0168(4) Uani d . 1 . .
C C1 0.3043(2) 0.57117(15) 0.3825(2) 0.0199(6) Uani d . 1 . .
H H1A 0.2845 0.6011 0.4397 0.024 Uiso calc R 1 . .
C C2 0.2822(2) 0.60272(16) 0.2876(2) 0.0226(6) Uani d . 1 . .
H H2A 0.2490 0.6542 0.2809 0.027 Uiso calc R 1 . .
C C3 0.3078(2) 0.56012(15) 0.2020(2) 0.0218(6) Uani d . 1 . .
C C4 0.3612(2) 0.48624(15) 0.2170(2) 0.0192(6) Uani d . 1 . .
H H4A 0.3824 0.4558 0.1607 0.023 Uiso calc R 1 . .
C C5 0.3830(2) 0.45736(15) 0.3128(2) 0.0168(5) Uani d . 1 . .
C C6 0.4388(2) 0.37982(15) 0.3360(2) 0.0170(5) Uani d . 1 . .
C C7 0.4844(2) 0.32631(16) 0.2701(2) 0.0185(5) Uani d . 1 . .
H H7A 0.4801 0.3366 0.1999 0.022 Uiso calc R 1 . .
C C8 0.5366(2) 0.25723(16) 0.3070(2) 0.0179(5) Uani d . 1 . .
C C9 0.5381(2) 0.24221(16) 0.41048(19) 0.0167(5) Uani d . 1 . .
H H9A 0.5719 0.1950 0.4372 0.020 Uiso calc R 1 . .
C C10 0.4901(2) 0.29631(15) 0.47348(19) 0.0165(5) Uani d . 1 . .
C C11 0.4815(2) 0.29055(16) 0.5836(2) 0.0170(5) Uani d . 1 . .
C C12 0.5092(2) 0.22285(15) 0.6392(2) 0.0175(5) Uani d . 1 . .
H H12A 0.5418 0.1784 0.6072 0.021 Uiso calc R 1 . .
C C13 0.4903(2) 0.21825(16) 0.7415(2) 0.0192(5) Uani d . 1 . .
C C14 0.4492(2) 0.28732(17) 0.7852(2) 0.0213(6) Uani d . 1 . .
H H14A 0.4377 0.2880 0.8552 0.026 Uiso calc R 1 . .
C C15 0.4246(2) 0.35546(16) 0.7275(2) 0.0197(6) Uani d . 1 . .
H H15A 0.3987 0.4025 0.7596 0.024 Uiso calc R 1 . .
C C16 0.2742(2) 0.59045(17) 0.0967(2) 0.0243(6) Uani d . 1 . .
C C17 0.1605(3) 0.55930(17) 0.0725(3) 0.0314(7) Uani d . 1 . .
H H17A 0.1127 0.5794 0.1231 0.047 Uiso calc R 1 . .
H H17B 0.1604 0.4999 0.0729 0.047 Uiso calc R 1 . .
H H17C 0.1363 0.5788 0.0060 0.047 Uiso calc R 1 . .
C C18 0.3479(3) 0.55840(19) 0.0164(3) 0.0341(8) Uani d . 1 . .
H H18A 0.4210 0.5754 0.0328 0.051 Uiso calc R 1 . .
H H18B 0.3252 0.5803 -0.0494 0.051 Uiso calc R 1 . .
H H18C 0.3443 0.4991 0.0145 0.051 Uiso calc R 1 . .
C C19 0.2725(3) 0.68348(17) 0.0921(2) 0.0321(7) Uani d . 1 . .
H H19A 0.2222 0.7043 0.1402 0.048 Uiso calc R 1 . .
H H19B 0.2504 0.7010 0.0242 0.048 Uiso calc R 1 . .
H H19C 0.3437 0.7045 0.1091 0.048 Uiso calc R 1 . .
C C20 0.5899(2) 0.19879(17) 0.2353(2) 0.0214(6) Uani d . 1 . .
C C21 0.6566(2) 0.13425(17) 0.2912(2) 0.0230(6) Uani d . 1 . .
H H21A 0.7109 0.1607 0.3345 0.035 Uiso calc R 1 . .
H H21B 0.6910 0.0995 0.2426 0.035 Uiso calc R 1 . .
H H21C 0.6104 0.1013 0.3325 0.035 Uiso calc R 1 . .
C C22 0.5025(3) 0.15485(19) 0.1712(2) 0.0322(7) Uani d . 1 . .
H H22A 0.4562 0.1247 0.2154 0.048 Uiso calc R 1 . .
H H22B 0.5356 0.1172 0.1250 0.048 Uiso calc R 1 . .
H H22C 0.4603 0.1948 0.1327 0.048 Uiso calc R 1 . .
C C23 0.6620(3) 0.2465(2) 0.1672(3) 0.0404(9) Uani d . 1 . .
H H23A 0.7130 0.2782 0.2084 0.061 Uiso calc R 1 . .
H H23B 0.6187 0.2831 0.1245 0.061 Uiso calc R 1 . .
H H23C 0.7004 0.2088 0.1249 0.061 Uiso calc R 1 . .
C C24 0.5084(2) 0.13826(17) 0.7973(2) 0.0232(6) Uani d . 1 . .
C C25 0.4381(3) 0.07374(18) 0.7441(3) 0.0329(7) Uani d . 1 . .
H H25A 0.4637 0.0639 0.6767 0.049 Uiso calc R 1 . .
H H25B 0.3645 0.0930 0.7389 0.049 Uiso calc R 1 . .
H H25C 0.4413 0.0233 0.7829 0.049 Uiso calc R 1 . .
C C26 0.6249(2) 0.11286(18) 0.7924(2) 0.0290(7) Uani d . 1 . .
H H26A 0.6437 0.1076 0.7220 0.044 Uiso calc R 1 . .
H H26B 0.6354 0.0607 0.8265 0.044 Uiso calc R 1 . .
H H26C 0.6702 0.1540 0.8255 0.044 Uiso calc R 1 . .
C C27 0.4771(3) 0.14391(19) 0.9062(2) 0.0365(8) Uani d . 1 . .
H H27A 0.5214 0.1846 0.9413 0.055 Uiso calc R 1 . .
H H27B 0.4875 0.0911 0.9388 0.055 Uiso calc R 1 . .
H H27C 0.4022 0.1597 0.9087 0.055 Uiso calc R 1 . .
F F1 0.78839(14) 0.21514(10) 0.65679(12) 0.0296(4) Uani d . 1 . .
F F2 0.88980(12) 0.16408(12) 0.53331(11) 0.0282(4) Uani d . 1 . .
F F3 0.76581(14) 0.26159(10) 0.49683(14) 0.0329(4) Uani d . 1 . .
F F4 0.71285(13) 0.13398(9) 0.53646(12) 0.0254(4) Uani d . 1 . .
B B1 0.7889(3) 0.19389(19) 0.5557(2) 0.0213(6) Uani d . 1 . .

loop_
_atom_site_aniso_label
_atom_site_aniso_U_11
_atom_site_aniso_U_22
_atom_site_aniso_U_33
_atom_site_aniso_U_12
_atom_site_aniso_U_13
_atom_site_aniso_U_23
Pt1 0.01385(7) 0.01259(6) 0.01913(7) 0.00101(4) 0.00005(4) -0.00161(4)
Cl1 0.0266(4) 0.0180(3) 0.0276(4) 0.0041(3) 0.0058(3) -0.0037(3)
N1 0.0166(11) 0.0140(11) 0.0206(11) 0.0007(9) -0.0031(9) 0.0013(9)
N2 0.0138(11) 0.0134(10) 0.0183(11) 0.0010(8) -0.0015(9) -0.0002(8)
N3 0.0138(11) 0.0164(11) 0.0202(11) 0.0001(9) 0.0005(9) -0.0008(9)
C1 0.0171(14) 0.0149(13) 0.0275(15) 0.0003(10) -0.0011(11) -0.0018(11)
C2 0.0193(14) 0.0147(13) 0.0336(16) 0.0017(11) -0.0021(12) 0.0040(11)
C3 0.0174(14) 0.0182(14) 0.0295(16) -0.0041(10) -0.0005(12) 0.0041(11)
C4 0.0182(14) 0.0164(13) 0.0229(14) -0.0008(10) -0.0005(11) 0.0010(11)
C5 0.0144(13) 0.0136(12) 0.0222(14) -0.0020(10) -0.0017(11) -0.0029(10)
C6 0.0153(13) 0.0158(12) 0.0195(13) 0.0011(10) -0.0039(10) 0.0000(10)
C7 0.0196(14) 0.0191(13) 0.0165(12) 0.0005(11) -0.0022(10) -0.0015(11)
C8 0.0169(13) 0.0169(13) 0.0197(13) 0.0010(10) -0.0006(10) -0.0003(10)
C9 0.0155(13) 0.0152(12) 0.0194(13) 0.0017(10) -0.0009(10) -0.0005(10)
C10 0.0166(13) 0.0132(12) 0.0195(13) 0.0001(10) -0.0016(10) 0.0002(10)
C11 0.0133(13) 0.0166(12) 0.0211(13) 0.0013(10) 0.0007(10) -0.0028(10)
C12 0.0183(14) 0.0152(12) 0.0192(13) 0.0013(10) 0.0012(10) -0.0016(10)
C13 0.0159(13) 0.0198(13) 0.0218(14) -0.0007(11) 0.0007(11) 0.0017(11)
C14 0.0207(14) 0.0259(14) 0.0174(13) 0.0027(12) 0.0033(11) -0.0012(11)
C15 0.0163(13) 0.0206(13) 0.0223(14) 0.0023(11) 0.0047(11) -0.0046(11)
C16 0.0271(16) 0.0189(14) 0.0267(15) 0.0042(12) -0.0018(12) 0.0076(12)
C17 0.0337(19) 0.0297(17) 0.0299(17) 0.0002(13) -0.0086(14) 0.0031(13)
C18 0.041(2) 0.0301(18) 0.0312(18) 0.0074(14) 0.0066(15) 0.0129(13)
C19 0.0403(19) 0.0228(15) 0.0330(17) 0.0005(14) -0.0016(14) 0.0083(13)
C20 0.0250(15) 0.0217(14) 0.0177(13) 0.0079(11) 0.0037(11) 0.0003(11)
C21 0.0238(15) 0.0229(14) 0.0222(14) 0.0061(12) 0.0002(11) -0.0040(11)
C22 0.0386(19) 0.0310(17) 0.0263(16) 0.0120(14) -0.0073(14) -0.0090(13)
C23 0.045(2) 0.0331(18) 0.045(2) 0.0127(16) 0.0243(17) 0.0129(15)
C24 0.0305(16) 0.0184(13) 0.0210(14) 0.0036(12) 0.0043(12) 0.0011(11)
C25 0.038(2) 0.0274(16) 0.0330(18) -0.0066(14) 0.0034(15) 0.0073(13)
C26 0.0330(18) 0.0231(15) 0.0309(16) 0.0058(13) 0.0001(13) 0.0070(13)
C27 0.056(2) 0.0277(16) 0.0263(16) 0.0092(15) 0.0129(15) 0.0065(13)
F1 0.0309(10) 0.0321(10) 0.0259(9) 0.0006(8) 0.0025(7) -0.0067(7)
F2 0.0232(10) 0.0361(11) 0.0255(9) 0.0054(7) 0.0044(7) -0.0007(7)
F3 0.0332(10) 0.0228(9) 0.0422(11) -0.0023(7) -0.0048(8) 0.0117(8)
F4 0.0261(9) 0.0195(8) 0.0305(9) -0.0023(7) -0.0012(7) 0.0009(7)
B1 0.0222(16) 0.0194(16) 0.0223(16) 0.0004(12) 0.0002(13) 0.0005(12)

loop_
_atom_type_symbol
_atom_type_description
_atom_type_scat_dispersion_real
_atom_type_scat_dispersion_imag
_atom_type_scat_source
C C 0.0033 0.0016 'International Tables Vol C Tables 4.2.6.8 and 6.1.1.4'
H H 0.0000 0.0000 'International Tables Vol C Tables 4.2.6.8 and 6.1.1.4'
B B 0.0013 0.0007 'International Tables Vol C Tables 4.2.6.8 and 6.1.1.4'
N N 0.0061 0.0033 'International Tables Vol C Tables 4.2.6.8 and 6.1.1.4'
F F 0.0171 0.0103 'International Tables Vol C Tables 4.2.6.8 and 6.1.1.4'
Pt Pt -1.7033 8.3905 'International Tables Vol C Tables 4.2.6.8 and 6.1.1.4'
Cl Cl 0.1484 0.1585 'International Tables Vol C Tables 4.2.6.8 and 6.1.1.4'

loop_
_geom_angle_atom_site_label_1
_geom_angle_atom_site_label_2
_geom_angle_atom_site_label_3
_geom_angle_site_symmetry_1
_geom_angle_site_symmetry_3
_geom_angle
_geom_angle_publ_flag
N2 Pt1 N1 . . 80.51(9) ?
N2 Pt1 N3 . . 81.26(9) ?
N1 Pt1 N3 . . 161.70(9) ?
N2 Pt1 Cl1 . . 179.44(7) ?
N1 Pt1 Cl1 . . 99.70(6) ?
N3 Pt1 Cl1 . . 98.51(6) ?
C1 N1 C5 . . 118.6(2) ?
C1 N1 Pt1 . . 127.43(19) ?
C5 N1 Pt1 . . 113.95(17) ?
C6 N2 C10 . . 122.6(2) ?
C6 N2 Pt1 . . 119.14(17) ?
C10 N2 Pt1 . . 118.21(17) ?
C15 N3 C11 . . 118.1(2) ?
C15 N3 Pt1 . . 128.79(18) ?
C11 N3 Pt1 . . 112.93(17) ?
N1 C1 C2 . . 121.7(3) ?
N1 C1 H1A . . 119.2 ?
C2 C1 H1A . . 119.2 ?
C1 C2 C3 . . 121.0(3) ?
C1 C2 H2A . . 119.5 ?
C3 C2 H2A . . 119.5 ?
C2 C3 C4 . . 116.7(3) ?
C2 C3 C16 . . 121.4(2) ?
C4 C3 C16 . . 121.8(3) ?
C5 C4 C3 . . 120.6(3) ?
C5 C4 H4A . . 119.7 ?
C3 C4 H4A . . 119.7 ?
N1 C5 C4 . . 121.4(2) ?
N1 C5 C6 . . 114.2(2) ?
C4 C5 C6 . . 124.4(2) ?
N2 C6 C7 . . 119.5(2) ?
N2 C6 C5 . . 112.1(2) ?
C7 C6 C5 . . 128.4(2) ?
C6 C7 C8 . . 119.9(2) ?
C6 C7 H7A . . 120.0 ?
C8 C7 H7A . . 120.0 ?
C7 C8 C9 . . 118.6(2) ?
C7 C8 C20 . . 120.4(2) ?
C9 C8 C20 . . 120.9(2) ?
C10 C9 C8 . . 119.7(2) ?
C10 C9 H9A . . 120.2 ?
C8 C9 H9A . . 120.2 ?
N2 C10 C9 . . 119.6(2) ?
N2 C10 C11 . . 112.6(2) ?
C9 C10 C11 . . 127.8(2) ?
N3 C11 C12 . . 121.1(2) ?
N3 C11 C10 . . 114.8(2) ?
C12 C11 C10 . . 124.0(2) ?
C11 C12 C13 . . 121.4(2) ?
C11 C12 H12A . . 119.3 ?
C13 C12 H12A . . 119.3 ?
C14 C13 C12 . . 116.4(2) ?
C14 C13 C24 . . 123.8(2) ?
C12 C13 C24 . . 119.7(2) ?
C13 C14 C15 . . 120.7(3) ?
C13 C14 H14A . . 119.6 ?
C15 C14 H14A . . 119.6 ?
N3 C15 C14 . . 122.0(2) ?
N3 C15 H15A . . 119.0 ?
C14 C15 H15A . . 119.0 ?
C3 C16 C19 . . 111.4(2) ?
C3 C16 C18 . . 111.8(2) ?
C19 C16 C18 . . 108.9(2) ?
C3 C16 C17 . . 107.7(2) ?
C19 C16 C17 . . 108.2(2) ?
C18 C16 C17 . . 108.7(3) ?
C16 C17 H17A . . 109.5 ?
C16 C17 H17B . . 109.5 ?
H17A C17 H17B . . 109.5 ?
C16 C17 H17C . . 109.5 ?
H17A C17 H17C . . 109.5 ?
H17B C17 H17C . . 109.5 ?
C16 C18 H18A . . 109.5 ?
C16 C18 H18B . . 109.5 ?
H18A C18 H18B . . 109.5 ?
C16 C18 H18C . . 109.5 ?
H18A C18 H18C . . 109.5 ?
H18B C18 H18C . . 109.5 ?
C16 C19 H19A . . 109.5 ?
C16 C19 H19B . . 109.5 ?
H19A C19 H19B . . 109.5 ?
C16 C19 H19C . . 109.5 ?
H19A C19 H19C . . 109.5 ?
H19B C19 H19C . . 109.5 ?
C23 C20 C8 . . 109.4(2) ?
C23 C20 C21 . . 108.7(2) ?
C8 C20 C21 . . 112.3(2) ?
C23 C20 C22 . . 109.9(3) ?
C8 C20 C22 . . 108.7(2) ?
C21 C20 C22 . . 107.9(2) ?
C20 C21 H21A . . 109.5 ?
C20 C21 H21B . . 109.5 ?
H21A C21 H21B . . 109.5 ?
C20 C21 H21C . . 109.5 ?
H21A C21 H21C . . 109.5 ?
H21B C21 H21C . . 109.5 ?
C20 C22 H22A . . 109.5 ?
C20 C22 H22B . . 109.5 ?
H22A C22 H22B . . 109.5 ?
C20 C22 H22C . . 109.5 ?
H22A C22 H22C . . 109.5 ?
H22B C22 H22C . . 109.5 ?
C20 C23 H23A . . 109.5 ?
C20 C23 H23B . . 109.5 ?
H23A C23 H23B . . 109.5 ?
C20 C23 H23C . . 109.5 ?
H23A C23 H23C . . 109.5 ?
H23B C23 H23C . . 109.5 ?
C27 C24 C13 . . 111.9(2) ?
C27 C24 C26 . . 110.0(3) ?
C13 C24 C26 . . 109.9(2) ?
C27 C24 C25 . . 108.4(3) ?
C13 C24 C25 . . 107.5(2) ?
C26 C24 C25 . . 109.0(2) ?
C24 C25 H25A . . 109.5 ?
C24 C25 H25B . . 109.5 ?
H25A C25 H25B . . 109.5 ?
C24 C25 H25C . . 109.5 ?
H25A C25 H25C . . 109.5 ?
H25B C25 H25C . . 109.5 ?
C24 C26 H26A . . 109.5 ?
C24 C26 H26B . . 109.5 ?
H26A C26 H26B . . 109.5 ?
C24 C26 H26C . . 109.5 ?
H26A C26 H26C . . 109.5 ?
H26B C26 H26C . . 109.5 ?
C24 C27 H27A . . 109.5 ?
C24 C27 H27B . . 109.5 ?
H27A C27 H27B . . 109.5 ?
C24 C27 H27C . . 109.5 ?
H27A C27 H27C . . 109.5 ?
H27B C27 H27C . . 109.5 ?
F3 B1 F1 . . 109.6(2) ?
F3 B1 F4 . . 109.8(2) ?
F1 B1 F4 . . 109.1(2) ?
F3 B1 F2 . . 109.4(2) ?
F1 B1 F2 . . 109.4(2) ?
F4 B1 F2 . . 109.5(2) ?

loop_
_geom_bond_atom_site_label_1
_geom_bond_atom_site_label_2
_geom_bond_site_symmetry_2
_geom_bond_distance
_geom_bond_publ_flag
Pt1 N2 . 1.931(2) ?
Pt1 N1 . 2.018(2) ?
Pt1 N3 . 2.022(2) ?
Pt1 Cl1 . 2.2998(7) ?
N1 C1 . 1.345(3) ?
N1 C5 . 1.368(3) ?
N2 C6 . 1.343(3) ?
N2 C10 . 1.350(3) ?
N3 C15 . 1.346(3) ?
N3 C11 . 1.375(3) ?
C1 C2 . 1.386(4) ?
C1 H1A . 0.9500 ?
C2 C3 . 1.388(4) ?
C2 H2A . 0.9500 ?
C3 C4 . 1.402(4) ?
C3 C16 . 1.534(4) ?
C4 C5 . 1.380(4) ?
C4 H4A . 0.9500 ?
C5 C6 . 1.486(3) ?
C6 C7 . 1.385(4) ?
C7 C8 . 1.396(4) ?
C7 H7A . 0.9500 ?
C8 C9 . 1.401(4) ?
C8 C20 . 1.531(4) ?
C9 C10 . 1.381(4) ?
C9 H9A . 0.9500 ?
C10 C11 . 1.478(4) ?
C11 C12 . 1.378(4) ?
C12 C13 . 1.395(4) ?
C12 H12A . 0.9500 ?
C13 C14 . 1.389(4) ?
C13 C24 . 1.528(4) ?
C14 C15 . 1.390(4) ?
C14 H14A . 0.9500 ?
C15 H15A . 0.9500 ?
C16 C19 . 1.536(4) ?
C16 C18 . 1.537(4) ?
C16 C17 . 1.543(4) ?
C17 H17A . 0.9800 ?
C17 H17B . 0.9800 ?
C17 H17C . 0.9800 ?
C18 H18A . 0.9800 ?
C18 H18B . 0.9800 ?
C18 H18C . 0.9800 ?
C19 H19A . 0.9800 ?
C19 H19B . 0.9800 ?
C19 H19C . 0.9800 ?
C20 C23 . 1.527(4) ?
C20 C21 . 1.531(4) ?
C20 C22 . 1.547(4) ?
C21 H21A . 0.9800 ?
C21 H21B . 0.9800 ?
C21 H21C . 0.9800 ?
C22 H22A . 0.9800 ?
C22 H22B . 0.9800 ?
C22 H22C . 0.9800 ?
C23 H23A . 0.9800 ?
C23 H23B . 0.9800 ?
C23 H23C . 0.9800 ?
C24 C27 . 1.522(4) ?
C24 C26 . 1.529(4) ?
C24 C25 . 1.540(4) ?
C25 H25A . 0.9800 ?
C25 H25B . 0.9800 ?
C25 H25C . 0.9800 ?
C26 H26A . 0.9800 ?
C26 H26B . 0.9800 ?
C26 H26C . 0.9800 ?
C27 H27A . 0.9800 ?
C27 H27B . 0.9800 ?
C27 H27C . 0.9800 ?
F1 B1 . 1.392(4) ?
F2 B1 . 1.405(4) ?
F3 B1 . 1.389(3) ?
F4 B1 . 1.393(3) ?

loop_
_geom_hbond_atom_site_label_D
_geom_hbond_atom_site_label_H
_geom_hbond_atom_site_label_A
_geom_hbond_site_symmetry_A
_geom_hbond_distance_DH
_geom_hbond_distance_HA
_geom_hbond_distance_DA
_geom_hbond_angle_DHA
C1 H1A F3 3_666 0.95 2.51 3.330(3) 145
C2 H2A F1 3_666 0.95 2.36 3.229(3) 151
C7 H7A F2 4_565 0.95 2.46 3.333(3) 154
C17 H17B F4 4_565 0.98 2.36 3.295(3) 159
C27 H27C F3 4_566 0.98 2.48 3.349(4) 147
C9 H9A F4 1 0.95 2.39 3.250(3) 150
C12 H12A F4 1 0.95 2.49 3.298(3) 142
